data_7251722
loop_
_publ_author_name
'Ferreyra, Joaqu&#xed;n'
'Palopoli, Claudia'
'Pellegri, Nora'
'Terrestre, Gustavo'
'Signorella, Sandra R.'

_publ_section_title
;
 Comparative study of the peroxidase-like activity of copper(ii) complexes
 with N<sub>4</sub> and N<sub>2</sub>O<sub>2</sub> coordination
 environments. Application to the oxidation of phenol at moderate
 temperature.
;
_journal_issue 1
_journal_name_full 'RSC advances'
_journal_page_first 220
_journal_page_last 230
_journal_paper_doi 10.1039/d5ra08195e
_journal_volume 16
_journal_year 2025
_chemical_formula_moiety 'C24 H16 Cl Cu N4, Cl O4'
_chemical_formula_sum 'C24 H16 Cl2 Cu N4 O4'
_chemical_formula_weight 558.85
_chemical_name_systematic 'Chloro-bis(1,10-phenanthroline)-copper(ii) perchlorate'
_space_group_crystal_system monoclinic
_space_group_IT_number 14
_space_group_name_Hall '-P 2ybc'
_space_group_name_H-M_alt 'P 1 21/c 1'
_atom_sites_solution_hydrogens geom
_atom_sites_solution_primary intrinsic-phasing
_audit_creation_method SHELXL-2019/1
_audit_update_record
;
2025-10-15 deposited with the CCDC.	2025-12-16 downloaded from the CCDC.
;
_cell_angle_alpha 90
_cell_angle_beta 111.418(2)
_cell_angle_gamma 90
_cell_formula_units_Z 4
_cell_length_a 12.6618(7)
_cell_length_b 11.2248(6)
_cell_length_c 17.2213(10)
_cell_measurement_reflns_used 5130
_cell_measurement_temperature 298(2)
_cell_measurement_theta_max 25.01
_cell_measurement_theta_min 2.50
_cell_volume 2278.6(2)
_computing_cell_refinement 'SAINT V8.40B (Bruker AXS LLC, 2019)'
_computing_data_collection 'APEX4 v2022.10-1 (Bruker, 2022)'
_computing_data_reduction 'SAINT V8.40B (Bruker AXS LLC, 2019)'
_computing_molecular_graphics 'Ortep-3 for Windows (Farrugia, 1997)'
_computing_publication_material 'Bruker SHELXTL'
_computing_structure_refinement 'SHELXL-2019/1 (Sheldrick, 2019)'
_computing_structure_solution 'SHELXT, VERSION 2018/2'
_diffrn_ambient_temperature 298(2)
_diffrn_detector_area_resol_mean 7.4
_diffrn_measured_fraction_theta_full 0.999
_diffrn_measured_fraction_theta_max 0.999
_diffrn_measurement_device_type 'Bruker D8 Quest ECO Photon II CPAD diffractometer'
_diffrn_measurement_method '\f and \w scans'
_diffrn_radiation_monochromator 'Triumph curved graphite crystal'
_diffrn_radiation_type MoK\a
_diffrn_radiation_wavelength 0.71073
_diffrn_reflns_av_R_equivalents 0.0774
_diffrn_reflns_av_unetI/netI 0.0459
_diffrn_reflns_Laue_measured_fraction_full 0.999
_diffrn_reflns_Laue_measured_fraction_max 0.999
_diffrn_reflns_limit_h_max 15
_diffrn_reflns_limit_h_min -15
_diffrn_reflns_limit_k_max 13
_diffrn_reflns_limit_k_min -13
_diffrn_reflns_limit_l_max 20
_diffrn_reflns_limit_l_min -20
_diffrn_reflns_number 26739
_diffrn_reflns_point_group_measured_fraction_full 0.999
_diffrn_reflns_point_group_measured_fraction_max 0.999
_diffrn_reflns_theta_full 25.242
_diffrn_reflns_theta_max 25.359
_diffrn_reflns_theta_min 2.506
_diffrn_source 'sealed X-ray tube'
_exptl_absorpt_coefficient_mu 1.234
_exptl_absorpt_correction_T_max 0.7452
_exptl_absorpt_correction_T_min 0.6740
_exptl_absorpt_correction_type multi-scan
_exptl_absorpt_process_details
;
 SADABS 2016/2: Krause, L., Herbst-Irmer, R., Sheldrick G.M. & Stalke D.,
 J. Appl. Cryst. 48 (2015) 3-10
;
_exptl_crystal_colour blue
_exptl_crystal_density_diffrn 1.629
_exptl_crystal_density_method 'not measured'
_exptl_crystal_description block
_exptl_crystal_F_000 1132
_exptl_crystal_size_max 0.235
_exptl_crystal_size_mid 0.112
_exptl_crystal_size_min 0.053
_refine_diff_density_max 0.654
_refine_diff_density_min -0.706
_refine_diff_density_rms 0.082
_refine_ls_extinction_method none
_refine_ls_goodness_of_fit_ref 1.063
_refine_ls_hydrogen_treatment constr
_refine_ls_matrix_type full
_refine_ls_number_parameters 314
_refine_ls_number_reflns 4174
_refine_ls_number_restraints 0
_refine_ls_restrained_S_all 1.063
_refine_ls_R_factor_all 0.0866
_refine_ls_R_factor_gt 0.0605
_refine_ls_shift/su_max 0.001
_refine_ls_shift/su_mean 0.000
_refine_ls_structure_factor_coef Fsqd
_refine_ls_weighting_details 'w=1/[\s^2^(Fo^2^)+(0.0633P)^2^+4.6778P] where P=(Fo^2^+2Fc^2^)/3'
_refine_ls_weighting_scheme calc
_refine_ls_wR_factor_gt 0.1383
_refine_ls_wR_factor_ref 0.1524
_reflns_Friedel_coverage 0.000
_reflns_number_gt 3120
_reflns_number_total 4174
_reflns_threshold_expression 'I > 2\s(I)'
_cod_data_source_file d5ra08195e2.cif
_cod_data_source_block JF28_DMF_BORATO_B_0m_a
_cod_original_sg_symbol_H-M 'P 21/c'
_cod_database_code 7251722
_shelx_shelxl_version_number 2019/1
_shelx_space_group_comment
;
The symmetry employed for this shelxl refinement is uniquely defined
by the following loop, which should always be used as a source of
symmetry information in preference to the above space-group names.
They are only intended as comments.
;
_shelx_estimated_absorpt_t_min 0.760
_shelx_estimated_absorpt_t_max 0.937

loop_
_space_group_symop_operation_xyz
'x, y, z'
'-x, y+1/2, -z+1/2'
'-x, -y, -z'
'x, -y-1/2, z-1/2'

loop_
_atom_site_label
_atom_site_type_symbol
_atom_site_fract_x
_atom_site_fract_y
_atom_site_fract_z
_atom_site_U_iso_or_equiv
_atom_site_adp_type
_atom_site_occupancy
_atom_site_site_symmetry_order
_atom_site_calc_flag
_atom_site_refinement_flags_posn
_atom_site_refinement_flags_adp
_atom_site_refinement_flags_occupancy
_atom_site_disorder_assembly
_atom_site_disorder_group
N1 N 0.8547(3) 0.7872(4) 0.4053(2) 0.0450(10) Uani 1 1 d . . . . .
N1' N 0.7756(3) 0.6386(3) 0.5220(2) 0.0404(9) Uani 1 1 d . . . . .
C1 C 0.9506(4) 0.8365(6) 0.4549(4) 0.0620(16) Uani 1 1 d . . . . .
H1 H 0.955514 0.864342 0.506923 0.074 Uiso 1 1 calc R U . . .
C1' C 0.8786(4) 0.5917(5) 0.5571(3) 0.0520(13) Uani 1 1 d . . . . .
H1' H 0.932558 0.607527 0.533575 0.062 Uiso 1 1 calc R U . . .
Cl2 Cl 0.21766(12) 0.81891(18) 0.17622(10) 0.0705(5) Uani 1 1 d . . . . .
N2 N 0.6574(3) 0.6961(4) 0.3071(2) 0.0394(9) Uani 1 1 d . . . . .
N2' N 0.5702(3) 0.7339(3) 0.4502(3) 0.0407(9) Uani 1 1 d . . . . .
C2 C 1.0436(4) 0.8480(6) 0.4317(4) 0.0673(17) Uani 1 1 d . . . . .
H2 H 1.109689 0.883284 0.467856 0.081 Uiso 1 1 calc R U . . .
C2' C 0.9092(5) 0.5195(5) 0.6280(4) 0.0634(16) Uani 1 1 d . . . . .
H2' H 0.981726 0.487254 0.650350 0.076 Uiso 1 1 calc R U . . .
C3 C 1.0386(4) 0.8079(5) 0.3566(4) 0.0570(15) Uani 1 1 d . . . . .
H3 H 1.100949 0.816758 0.340692 0.068 Uiso 1 1 calc R U . . .
C3' C 0.8323(5) 0.4969(5) 0.6641(4) 0.0613(15) Uani 1 1 d . . . . .
H3' H 0.852424 0.450360 0.712006 0.074 Uiso 1 1 calc R U . . .
O4 O 0.1939(7) 0.8672(8) 0.2399(5) 0.161(3) Uani 1 1 d . . . . .
C4 C 0.9396(4) 0.7529(4) 0.3024(3) 0.0453(12) Uani 1 1 d . . . . .
C4' C 0.7224(5) 0.5438(4) 0.6288(3) 0.0496(13) Uani 1 1 d . . . . .
C5 C 0.9264(5) 0.7033(5) 0.2236(3) 0.0520(13) Uani 1 1 d . . . . .
H5 H 0.986463 0.707474 0.204788 0.062 Uiso 1 1 calc R U . . .
C5' C 0.6351(5) 0.5257(5) 0.6621(4) 0.0617(16) Uani 1 1 d . . . . .
H5' H 0.650348 0.480155 0.710034 0.074 Uiso 1 1 calc R U . . .
C6 C 0.8291(5) 0.6502(5) 0.1754(3) 0.0519(13) Uani 1 1 d . . . . .
H6 H 0.824294 0.616029 0.124983 0.062 Uiso 1 1 calc R U . . .
C6' C 0.5318(5) 0.5734(5) 0.6252(4) 0.0612(15) Uani 1 1 d . . . . .
H6' H 0.477036 0.559941 0.648353 0.073 Uiso 1 1 calc R U . . .
C7 C 0.7328(4) 0.6454(4) 0.2004(3) 0.0431(11) Uani 1 1 d . . . . .
C7' C 0.5032(4) 0.6444(5) 0.5513(3) 0.0476(13) Uani 1 1 d . . . . .
C8 C 0.6271(5) 0.5981(5) 0.1516(3) 0.0533(14) Uani 1 1 d . . . . .
H8 H 0.616147 0.564244 0.099991 0.064 Uiso 1 1 calc R U . . .
C8' C 0.3981(4) 0.6981(5) 0.5106(4) 0.0561(14) Uani 1 1 d . . . . .
H8' H 0.339378 0.686117 0.530049 0.067 Uiso 1 1 calc R U . . .
C9 C 0.5405(5) 0.6020(5) 0.1805(3) 0.0553(14) Uani 1 1 d . . . . .
H9 H 0.469583 0.571633 0.148386 0.066 Uiso 1 1 calc R U . . .
C9' C 0.3812(4) 0.7672(5) 0.4433(4) 0.0573(15) Uani 1 1 d . . . . .
H9' H 0.311306 0.803864 0.416765 0.069 Uiso 1 1 calc R U . . .
C10 C 0.5586(4) 0.6516(5) 0.2583(3) 0.0473(12) Uani 1 1 d . . . . .
H10 H 0.498298 0.653669 0.276913 0.057 Uiso 1 1 calc R U . . .
C10' C 0.4692(4) 0.7839(5) 0.4131(4) 0.0507(13) Uani 1 1 d . . . . .
H10' H 0.456406 0.830912 0.366104 0.061 Uiso 1 1 calc R U . . .
C11 C 0.7434(4) 0.6936(4) 0.2776(3) 0.0366(10) Uani 1 1 d . . . . .
C11' C 0.5868(4) 0.6646(4) 0.5179(3) 0.0387(11) Uani 1 1 d . . . . .
C12 C 0.8490(4) 0.7453(4) 0.3304(3) 0.0378(10) Uani 1 1 d . . . . .
C12' C 0.6984(4) 0.6136(4) 0.5572(3) 0.0402(11) Uani 1 1 d . . . . .
Cu1 Cu 0.71068(5) 0.76729(6) 0.42629(4) 0.0429(2) Uani 1 1 d . . . . .
Cl1 Cl 0.70809(11) 0.96348(12) 0.46283(9) 0.0538(4) Uani 1 1 d . . . . .
O1 O 0.3223(17) 0.766(2) 0.1926(13) 0.144(3) Uani 0.489(12) 1 d . . P A 1
O2 O 0.1267(15) 0.743(2) 0.1340(12) 0.144(3) Uani 0.489(12) 1 d . . P A 1
O3 O 0.1933(13) 0.918(2) 0.1236(11) 0.144(3) Uani 0.489(12) 1 d . . P A 1
O5 O 0.3336(16) 0.8366(19) 0.1960(12) 0.144(3) Uani 0.511(12) 1 d . . P A 2
O6 O 0.1740(14) 0.690(2) 0.1703(11) 0.144(3) Uani 0.511(12) 1 d . . P A 2
O7 O 0.1655(13) 0.847(2) 0.0908(11) 0.144(3) Uani 0.511(12) 1 d . . P A 2

loop_
_atom_site_aniso_label
_atom_site_aniso_U_11
_atom_site_aniso_U_22
_atom_site_aniso_U_33
_atom_site_aniso_U_23
_atom_site_aniso_U_13
_atom_site_aniso_U_12
N1 0.032(2) 0.059(3) 0.044(2) -0.010(2) 0.0136(17) -0.0146(19)
N1' 0.035(2) 0.042(2) 0.046(2) -0.0029(18) 0.0175(18) -0.0026(17)
C1 0.039(3) 0.088(4) 0.055(3) -0.019(3) 0.012(3) -0.022(3)
C1' 0.039(3) 0.054(3) 0.064(4) -0.003(3) 0.020(3) 0.004(2)
Cl2 0.0436(8) 0.1124(14) 0.0597(9) -0.0027(9) 0.0238(7) 0.0039(8)
N2 0.032(2) 0.049(2) 0.037(2) 0.0027(18) 0.0119(17) -0.0100(17)
N2' 0.034(2) 0.040(2) 0.051(2) -0.0015(19) 0.0185(18) -0.0031(17)
C2 0.029(3) 0.089(5) 0.078(4) -0.018(4) 0.012(3) -0.024(3)
C2' 0.048(3) 0.053(3) 0.080(4) 0.013(3) 0.012(3) 0.011(3)
C3 0.029(3) 0.075(4) 0.073(4) 0.007(3) 0.025(3) -0.007(3)
C3' 0.067(4) 0.047(3) 0.062(4) 0.012(3) 0.015(3) -0.001(3)
O4 0.169(7) 0.215(8) 0.152(6) -0.072(6) 0.121(6) -0.044(6)
C4 0.037(3) 0.053(3) 0.049(3) 0.010(2) 0.019(2) 0.004(2)
C4' 0.056(3) 0.035(3) 0.058(3) 0.000(2) 0.020(3) -0.008(2)
C5 0.048(3) 0.064(3) 0.054(3) 0.015(3) 0.030(3) 0.013(3)
C5' 0.072(4) 0.061(4) 0.058(4) 0.006(3) 0.030(3) -0.020(3)
C6 0.063(3) 0.059(3) 0.039(3) 0.007(2) 0.024(3) 0.010(3)
C6' 0.069(4) 0.062(4) 0.067(4) -0.006(3) 0.044(3) -0.020(3)
C7 0.051(3) 0.042(3) 0.032(3) 0.007(2) 0.009(2) 0.001(2)
C7' 0.046(3) 0.046(3) 0.061(3) -0.013(3) 0.032(3) -0.016(2)
C8 0.066(4) 0.048(3) 0.038(3) -0.004(2) 0.010(3) -0.005(3)
C8' 0.042(3) 0.064(4) 0.074(4) -0.015(3) 0.036(3) -0.015(3)
C9 0.050(3) 0.058(3) 0.043(3) -0.002(3) -0.001(2) -0.019(3)
C9' 0.028(3) 0.069(4) 0.077(4) -0.007(3) 0.020(3) -0.001(2)
C10 0.036(3) 0.056(3) 0.046(3) 0.003(2) 0.009(2) -0.016(2)
C10' 0.034(3) 0.053(3) 0.065(3) 0.002(3) 0.018(2) -0.002(2)
C11 0.034(2) 0.041(3) 0.033(2) 0.006(2) 0.0104(19) -0.006(2)
C11' 0.034(2) 0.035(3) 0.050(3) -0.010(2) 0.019(2) -0.0097(19)
C12 0.031(2) 0.043(3) 0.041(3) 0.005(2) 0.0138(19) -0.0036(19)
C12' 0.043(3) 0.034(2) 0.046(3) -0.008(2) 0.019(2) -0.008(2)
Cu1 0.0304(3) 0.0572(4) 0.0436(4) -0.0064(3) 0.0165(2) -0.0122(3)
Cl1 0.0412(7) 0.0472(7) 0.0646(8) 0.0043(6) 0.0092(6) -0.0037(5)
O1 0.097(4) 0.202(11) 0.128(5) 0.003(6) 0.037(4) 0.001(5)
O2 0.097(4) 0.202(11) 0.128(5) 0.003(6) 0.037(4) 0.001(5)
O3 0.097(4) 0.202(11) 0.128(5) 0.003(6) 0.037(4) 0.001(5)
O5 0.097(4) 0.202(11) 0.128(5) 0.003(6) 0.037(4) 0.001(5)
O6 0.097(4) 0.202(11) 0.128(5) 0.003(6) 0.037(4) 0.001(5)
O7 0.097(4) 0.202(11) 0.128(5) 0.003(6) 0.037(4) 0.001(5)

loop_
_atom_type_symbol
_atom_type_description
_atom_type_scat_dispersion_real
_atom_type_scat_dispersion_imag
_atom_type_scat_source
C C 0.0033 0.0016 'International Tables Vol C Tables 4.2.6.8 and 6.1.1.4'
H H 0.0000 0.0000 'International Tables Vol C Tables 4.2.6.8 and 6.1.1.4'
Cl Cl 0.1484 0.1585 'International Tables Vol C Tables 4.2.6.8 and 6.1.1.4'
Cu Cu 0.3201 1.2651 'International Tables Vol C Tables 4.2.6.8 and 6.1.1.4'
N N 0.0061 0.0033 'International Tables Vol C Tables 4.2.6.8 and 6.1.1.4'
O O 0.0106 0.0060 'International Tables Vol C Tables 4.2.6.8 and 6.1.1.4'

loop_
_geom_angle_atom_site_label_1
_geom_angle_atom_site_label_2
_geom_angle_atom_site_label_3
_geom_angle
_geom_angle_site_symmetry_1
_geom_angle_site_symmetry_3
_geom_angle_publ_flag
C1 N1 C12 118.5(4) . . ?
C1 N1 Cu1 127.9(4) . . ?
C12 N1 Cu1 113.6(3) . . ?
C1' N1' C12' 117.6(4) . . ?
C1' N1' Cu1 131.4(4) . . ?
C12' N1' Cu1 110.5(3) . . ?
N1 C1 C2 122.1(5) . . ?
N1 C1 H1 119.0 . . ?
C2 C1 H1 119.0 . . ?
N1' C1' C2' 122.7(5) . . ?
N1' C1' H1' 118.7 . . ?
C2' C1' H1' 118.7 . . ?
O4 Cl2 O1 119.1(9) . . ?
O4 Cl2 O5 105.7(9) . . ?
O4 Cl2 O3 98.3(9) . . ?
O1 Cl2 O3 116.3(11) . . ?
O4 Cl2 O2 106.3(8) . . ?
O1 Cl2 O2 112.6(10) . . ?
O3 Cl2 O2 101.8(10) . . ?
O4 Cl2 O7 126.8(9) . . ?
O5 Cl2 O7 105.9(10) . . ?
O4 Cl2 O6 104.5(7) . . ?
O5 Cl2 O6 118.0(9) . . ?
O7 Cl2 O6 96.9(10) . . ?
C10 N2 C11 117.0(4) . . ?
C10 N2 Cu1 131.7(3) . . ?
C11 N2 Cu1 111.3(3) . . ?
C10' N2' C11' 118.4(4) . . ?
C10' N2' Cu1 126.5(4) . . ?
C11' N2' Cu1 114.5(3) . . ?
C3 C2 C1 120.0(5) . . ?
C3 C2 H2 120.0 . . ?
C1 C2 H2 120.0 . . ?
C3' C2' C1' 119.5(5) . . ?
C3' C2' H2' 120.2 . . ?
C1' C2' H2' 120.2 . . ?
C2 C3 C4 120.1(5) . . ?
C2 C3 H3 119.9 . . ?
C4 C3 H3 119.9 . . ?
C2' C3' C4' 119.8(5) . . ?
C2' C3' H3' 120.1 . . ?
C4' C3' H3' 120.1 . . ?
C12 C4 C3 116.3(5) . . ?
C12 C4 C5 118.7(5) . . ?
C3 C4 C5 124.9(5) . . ?
C12' C4' C3' 117.0(5) . . ?
C12' C4' C5' 118.7(5) . . ?
C3' C4' C5' 124.3(5) . . ?
C6 C5 C4 121.6(5) . . ?
C6 C5 H5 119.2 . . ?
C4 C5 H5 119.2 . . ?
C6' C5' C4' 121.1(5) . . ?
C6' C5' H5' 119.4 . . ?
C4' C5' H5' 119.4 . . ?
C5 C6 C7 121.1(5) . . ?
C5 C6 H6 119.4 . . ?
C7 C6 H6 119.4 . . ?
C5' C6' C7' 122.1(5) . . ?
C5' C6' H6' 119.0 . . ?
C7' C6' H6' 119.0 . . ?
C11 C7 C8 117.2(5) . . ?
C11 C7 C6 118.4(5) . . ?
C8 C7 C6 124.4(5) . . ?
C8' C7' C11' 116.8(5) . . ?
C8' C7' C6' 125.0(5) . . ?
C11' C7' C6' 118.2(5) . . ?
C9 C8 C7 119.4(5) . . ?
C9 C8 H8 120.3 . . ?
C7 C8 H8 120.3 . . ?
C9' C8' C7' 120.3(5) . . ?
C9' C8' H8' 119.8 . . ?
C7' C8' H8' 119.8 . . ?
C8 C9 C10 119.6(5) . . ?
C8 C9 H9 120.2 . . ?
C10 C9 H9 120.2 . . ?
C8' C9' C10' 119.8(5) . . ?
C8' C9' H9' 120.1 . . ?
C10' C9' H9' 120.1 . . ?
N2 C10 C9 123.2(5) . . ?
N2 C10 H10 118.4 . . ?
C9 C10 H10 118.4 . . ?
N2' C10' C9' 121.5(5) . . ?
N2' C10' H10' 119.3 . . ?
C9' C10' H10' 119.3 . . ?
N2 C11 C7 123.5(4) . . ?
N2 C11 C12 116.3(4) . . ?
C7 C11 C12 120.2(4) . . ?
N2' C11' C7' 123.1(4) . . ?
N2' C11' C12' 116.6(4) . . ?
C7' C11' C12' 120.2(5) . . ?
N1 C12 C4 122.9(4) . . ?
N1 C12 C11 117.2(4) . . ?
C4 C12 C11 119.8(4) . . ?
N1' C12' C4' 123.4(5) . . ?
N1' C12' C11' 116.9(4) . . ?
C4' C12' C11' 119.7(4) . . ?
N1 Cu1 N2' 175.41(17) . . ?
N1 Cu1 N2 81.51(15) . . ?
N2' Cu1 N2 97.99(15) . . ?
N1 Cu1 N1' 95.52(16) . . ?
N2' Cu1 N1' 80.46(15) . . ?
N2 Cu1 N1' 113.64(16) . . ?
N1 Cu1 Cl1 92.74(13) . . ?
N2' Cu1 Cl1 91.17(12) . . ?
N2 Cu1 Cl1 127.56(12) . . ?
N1' Cu1 Cl1 118.79(11) . . ?

loop_
_geom_bond_atom_site_label_1
_geom_bond_atom_site_label_2
_geom_bond_distance
_geom_bond_site_symmetry_2
_geom_bond_publ_flag
N1 C1 1.324(6) . ?
N1 C12 1.350(6) . ?
N1 Cu1 1.996(4) . ?
N1' C1' 1.330(6) . ?
N1' C12' 1.354(6) . ?
N1' Cu1 2.119(4) . ?
C1 C2 1.380(8) . ?
C1 H1 0.9300 . ?
C1' C2' 1.397(8) . ?
C1' H1' 0.9300 . ?
Cl2 O4 1.351(6) . ?
Cl2 O1 1.39(2) . ?
Cl2 O5 1.394(18) . ?
Cl2 O3 1.40(2) . ?
Cl2 O2 1.407(19) . ?
Cl2 O7 1.410(17) . ?
Cl2 O6 1.54(2) . ?
N2 C10 1.324(6) . ?
N2 C11 1.359(6) . ?
N2 Cu1 2.072(4) . ?
N2' C10' 1.328(6) . ?
N2' C11' 1.354(6) . ?
N2' Cu1 2.002(4) . ?
C2 C3 1.349(8) . ?
C2 H2 0.9300 . ?
C2' C3' 1.356(8) . ?
C2' H2' 0.9300 . ?
C3 C4 1.404(7) . ?
C3 H3 0.9300 . ?
C3' C4' 1.402(8) . ?
C3' H3' 0.9300 . ?
C4 C12 1.399(6) . ?
C4 C5 1.419(7) . ?
C4' C12' 1.399(7) . ?
C4' C5' 1.433(8) . ?
C5 C6 1.347(8) . ?
C5 H5 0.9300 . ?
C5' C6' 1.338(8) . ?
C5' H5' 0.9300 . ?
C6 C7 1.436(7) . ?
C6 H6 0.9300 . ?
C6' C7' 1.432(8) . ?
C6' H6' 0.9300 . ?
C7 C11 1.395(7) . ?
C7 C8 1.399(7) . ?
C7' C8' 1.395(8) . ?
C7' C11' 1.395(6) . ?
C8 C9 1.359(8) . ?
C8 H8 0.9300 . ?
C8' C9' 1.346(8) . ?
C8' H8' 0.9300 . ?
C9 C10 1.390(7) . ?
C9 H9 0.9300 . ?
C9' C10' 1.403(7) . ?
C9' H9' 0.9300 . ?
C10 H10 0.9300 . ?
C10' H10' 0.9300 . ?
C11 C12 1.436(6) . ?
C11' C12' 1.444(7) . ?
Cu1 Cl1 2.2939(15) . ?

loop_
_geom_hbond_atom_site_label_D
_geom_hbond_atom_site_label_H
_geom_hbond_atom_site_label_A
_geom_hbond_distance_DH
_geom_hbond_distance_HA
_geom_hbond_distance_DA
_geom_hbond_angle_DHA
_geom_hbond_site_symmetry_A
_geom_hbond_publ_flag
C2 H2 Cl1 0.93 2.77 3.673(5) 163.0 3_776 yes
C9 H9 Cl1 0.93 2.66 3.569(5) 167.3 2_645 yes
C10 H10 O1^a 0.93 2.51 3.07(2) 118.7 . yes

loop_
_geom_torsion_atom_site_label_1
_geom_torsion_atom_site_label_2
_geom_torsion_atom_site_label_3
_geom_torsion_atom_site_label_4
_geom_torsion
_geom_torsion_site_symmetry_1
_geom_torsion_site_symmetry_2
_geom_torsion_site_symmetry_3
_geom_torsion_site_symmetry_4
_geom_torsion_publ_flag
C12 N1 C1 C2 1.0(9) . . . . ?
Cu1 N1 C1 C2 -178.0(5) . . . . ?
C12' N1' C1' C2' -0.4(8) . . . . ?
Cu1 N1' C1' C2' 170.7(4) . . . . ?
N1 C1 C2 C3 -0.2(10) . . . . ?
N1' C1' C2' C3' -1.0(9) . . . . ?
C1 C2 C3 C4 -1.0(10) . . . . ?
C1' C2' C3' C4' 1.4(9) . . . . ?
C2 C3 C4 C12 1.3(8) . . . . ?
C2 C3 C4 C5 -177.3(6) . . . . ?
C2' C3' C4' C12' -0.4(8) . . . . ?
C2' C3' C4' C5' -179.7(5) . . . . ?
C12 C4 C5 C6 0.4(8) . . . . ?
C3 C4 C5 C6 179.0(5) . . . . ?
C12' C4' C5' C6' 0.6(8) . . . . ?
C3' C4' C5' C6' 179.9(6) . . . . ?
C4 C5 C6 C7 2.3(8) . . . . ?
C4' C5' C6' C7' 0.0(9) . . . . ?
C5 C6 C7 C11 -2.2(7) . . . . ?
C5 C6 C7 C8 176.2(5) . . . . ?
C5' C6' C7' C8' -178.9(6) . . . . ?
C5' C6' C7' C11' -0.6(8) . . . . ?
C11 C7 C8 C9 0.7(7) . . . . ?
C6 C7 C8 C9 -177.7(5) . . . . ?
C11' C7' C8' C9' -1.1(8) . . . . ?
C6' C7' C8' C9' 177.3(5) . . . . ?
C7 C8 C9 C10 -0.7(8) . . . . ?
C7' C8' C9' C10' 1.0(9) . . . . ?
C11 N2 C10 C9 1.0(7) . . . . ?
Cu1 N2 C10 C9 -176.7(4) . . . . ?
C8 C9 C10 N2 -0.1(8) . . . . ?
C11' N2' C10' C9' 0.8(7) . . . . ?
Cu1 N2' C10' C9' -170.2(4) . . . . ?
C8' C9' C10' N2' -0.8(8) . . . . ?
C10 N2 C11 C7 -1.0(7) . . . . ?
Cu1 N2 C11 C7 177.1(4) . . . . ?
C10 N2 C11 C12 178.2(4) . . . . ?
Cu1 N2 C11 C12 -3.6(5) . . . . ?
C8 C7 C11 N2 0.2(7) . . . . ?
C6 C7 C11 N2 178.7(4) . . . . ?
C8 C7 C11 C12 -179.0(4) . . . . ?
C6 C7 C11 C12 -0.5(7) . . . . ?
C10' N2' C11' C7' -0.9(7) . . . . ?
Cu1 N2' C11' C7' 171.2(4) . . . . ?
C10' N2' C11' C12' -179.0(4) . . . . ?
Cu1 N2' C11' C12' -6.9(5) . . . . ?
C8' C7' C11' N2' 1.1(7) . . . . ?
C6' C7' C11' N2' -177.5(4) . . . . ?
C8' C7' C11' C12' 179.1(4) . . . . ?
C6' C7' C11' C12' 0.6(7) . . . . ?
C1 N1 C12 C4 -0.7(7) . . . . ?
Cu1 N1 C12 C4 178.5(4) . . . . ?
C1 N1 C12 C11 -179.3(5) . . . . ?
Cu1 N1 C12 C11 -0.1(5) . . . . ?
C3 C4 C12 N1 -0.5(7) . . . . ?
C5 C4 C12 N1 178.2(5) . . . . ?
C3 C4 C12 C11 178.1(5) . . . . ?
C5 C4 C12 C11 -3.2(7) . . . . ?
N2 C11 C12 N1 2.6(6) . . . . ?
C7 C11 C12 N1 -178.1(4) . . . . ?
N2 C11 C12 C4 -176.1(4) . . . . ?
C7 C11 C12 C4 3.2(7) . . . . ?
C1' N1' C12' C4' 1.4(7) . . . . ?
Cu1 N1' C12' C4' -171.4(4) . . . . ?
C1' N1' C12' C11' -179.6(4) . . . . ?
Cu1 N1' C12' C11' 7.5(5) . . . . ?
C3' C4' C12' N1' -1.0(7) . . . . ?
C5' C4' C12' N1' 178.3(5) . . . . ?
C3' C4' C12' C11' -180.0(5) . . . . ?
C5' C4' C12' C11' -0.6(7) . . . . ?
N2' C11' C12' N1' -0.8(6) . . . . ?
C7' C11' C12' N1' -179.0(4) . . . . ?
N2' C11' C12' C4' 178.2(4) . . . . ?
C7' C11' C12' C4' 0.0(7) . . . . ?
